data_4024370
loop_
_publ_author_name
'Paromita Debroy'
'Sergey V. Lindeman'
'Rajendra Rathore'

_publ_section_title
;
A Versatile Synthesis of Electroactive Stilbenoprismands for Effective
Binding of Metal Cations
;
_journal_name_full 'Journal of Organic Chemistry'
_journal_page_first 2080
_journal_page_last 2087
_journal_paper_doi 10.1021/jo802579f
_journal_volume 74
_journal_year 2009
_chemical_formula_sum 'C54 H44 Cl14 O2 Sb2'
_chemical_formula_weight 1464.69
_chemical_name_systematic
; 
 ? 
;
_space_group_IT_number 2
_symmetry_cell_setting triclinic
_symmetry_space_group_name_Hall '-P 1'
_symmetry_space_group_name_H-M 'P -1'
_atom_sites_solution_hydrogens geom
_atom_sites_solution_primary direct
_atom_sites_solution_secondary difmap
_audit_creation_method SHELXL-97
_cell_angle_alpha 80.168(2)
_cell_angle_beta 79.911(2)
_cell_angle_gamma 82.436(2)
_cell_formula_units_Z 2
_cell_length_a 8.1701(4)
_cell_length_b 19.1460(9)
_cell_length_c 20.1433(9)
_cell_measurement_reflns_used 6699
_cell_measurement_temperature 100(2)
_cell_measurement_theta_max 60
_cell_measurement_theta_min 3
_cell_volume 3039.8(2)
_computing_cell_refinement 'SAINT v7.23A (Bruker, 2005)'
_computing_data_collection 'APEX2 v2.0-2 (Bruker, 2005)'
_computing_data_reduction 'SADABS-2004/1 (Bruker, 2005)'
_computing_molecular_graphics 'XP v5.1 (Bruker, 1998)'
_computing_publication_material 'XCIF v6.12 (Bruker, 2001)'
_computing_structure_refinement 'SHELXL-97 v.97-2 (Sheldrick, 1993-1997)'
_computing_structure_solution 'XS/SHELXTL v6.12 (Bruker, 2001)'
_diffrn_ambient_temperature 100(2)
_diffrn_measured_fraction_theta_full 0.980
_diffrn_measured_fraction_theta_max 0.940
_diffrn_measurement_device_type 'Bruker APEX2 CCD detector'
_diffrn_measurement_method '\w scans'
_diffrn_radiation_monochromator graphite
_diffrn_radiation_source 'fine-focus sealed tube'
_diffrn_radiation_type CuK\a
_diffrn_radiation_wavelength 1.54178
_diffrn_reflns_av_R_equivalents 0.0487
_diffrn_reflns_av_sigmaI/netI 0.0583
_diffrn_reflns_limit_h_max 8
_diffrn_reflns_limit_h_min -8
_diffrn_reflns_limit_k_max 21
_diffrn_reflns_limit_k_min -20
_diffrn_reflns_limit_l_max 22
_diffrn_reflns_limit_l_min 0
_diffrn_reflns_number 23165
_diffrn_reflns_theta_full 66.73
_diffrn_reflns_theta_max 62.73
_diffrn_reflns_theta_min 2.25
_exptl_absorpt_coefficient_mu 13.018
_exptl_absorpt_correction_T_max 0.7808
_exptl_absorpt_correction_T_min 0.0591
_exptl_absorpt_correction_type numerical
_exptl_absorpt_process_details
;
 Numerical (based on real shape of the crystal) absorption
 correction followed by:
 SADABS. Program for empirical absorption correction of
 area-detector data. University of Goetingen. Germany. 
 Sheldrick, G. M. 1996
;
_exptl_crystal_colour black
_exptl_crystal_density_diffrn 1.600
_exptl_crystal_density_method 'not measured'
_exptl_crystal_description needle
_exptl_crystal_F_000 1448
_exptl_crystal_size_max 0.50
_exptl_crystal_size_mid 0.02
_exptl_crystal_size_min 0.02
_refine_diff_density_max 0.952
_refine_diff_density_min -1.023
_refine_diff_density_rms 0.109
_refine_ls_extinction_method none
_refine_ls_goodness_of_fit_ref 1.027
_refine_ls_hydrogen_treatment constr
_refine_ls_matrix_type full
_refine_ls_number_parameters 640
_refine_ls_number_reflns 8668
_refine_ls_number_restraints 0
_refine_ls_restrained_S_all 1.027
_refine_ls_R_factor_all 0.0702
_refine_ls_R_factor_gt 0.0511
_refine_ls_shift/su_max 0.001
_refine_ls_shift/su_mean 0.000
_refine_ls_structure_factor_coef Fsqd
_refine_ls_weighting_details 'calc w=1/[\s^2^(Fo^2^)+(0.0344P)^2^+17.1371P] where P=(Fo^2^+2Fc^2^)/3'
_refine_ls_weighting_scheme calc
_refine_ls_wR_factor_gt 0.1075
_refine_ls_wR_factor_ref 0.1134
_reflns_number_gt 6801
_reflns_number_total 8668
_reflns_threshold_expression >2sigma(I)
_cod_data_source_file jo802579f_si_002.cif
_cod_data_source_block raj4xa
_cod_database_code 4024370

loop_
_symmetry_equiv_pos_as_xyz
'x, y, z'
'-x, -y, -z'

loop_
_atom_site_label
_atom_site_type_symbol
_atom_site_fract_x
_atom_site_fract_y
_atom_site_fract_z
_atom_site_U_iso_or_equiv
_atom_site_adp_type
_atom_site_occupancy
_atom_site_symmetry_multiplicity
_atom_site_calc_flag
_atom_site_refinement_flags
_atom_site_disorder_assembly
_atom_site_disorder_group
Sb1 Sb 0.31230(6) 0.22283(2) 0.27947(2) 0.02399(13) Uani 1 1 d . . .
Cl1 Cl 0.0315(2) 0.22807(9) 0.26167(9) 0.0304(4) Uani 1 1 d . . .
Cl2 Cl 0.5945(2) 0.21561(10) 0.29667(9) 0.0345(4) Uani 1 1 d . . .
Cl3 Cl 0.2204(2) 0.23014(11) 0.39677(9) 0.0367(5) Uani 1 1 d . . .
Cl4 Cl 0.2998(2) 0.34919(9) 0.25676(9) 0.0308(4) Uani 1 1 d . . .
Cl5 Cl 0.4034(2) 0.21830(10) 0.16163(9) 0.0358(4) Uani 1 1 d . . .
Cl6 Cl 0.3256(2) 0.09705(10) 0.30205(11) 0.0444(5) Uani 1 1 d . . .
Sb2 Sb 0.0000 0.5000 0.5000 0.02512(17) Uani 1 2 d S . .
Cl7 Cl 0.0911(2) 0.38456(10) 0.55350(9) 0.0392(5) Uani 1 1 d . . .
Cl8 Cl -0.2669(2) 0.46319(10) 0.50275(8) 0.0317(4) Uani 1 1 d . . .
Cl9 Cl -0.0891(2) 0.53584(12) 0.60833(9) 0.0392(5) Uani 1 1 d . . .
Sb3 Sb 0.5000 0.5000 0.0000 0.01865(16) Uani 1 2 d S . .
Cl10 Cl 0.5753(2) 0.47753(9) -0.11445(8) 0.0260(4) Uani 1 1 d . . .
Cl11 Cl 0.4837(2) 0.37684(9) 0.03833(8) 0.0261(4) Uani 1 1 d . . .
Cl12 Cl 0.78582(19) 0.48539(9) 0.01256(8) 0.0224(4) Uani 1 1 d . . .
O1 O 0.4086(7) 0.7415(3) 0.5288(2) 0.0385(13) Uani 1 1 d . . .
O2 O 0.0458(6) 0.7282(3) 0.9212(2) 0.0322(12) Uani 1 1 d . . .
C10 C 0.2932(8) 0.4997(4) 0.7163(3) 0.0222(16) Uani 1 1 d . . .
C11 C 0.3991(11) 0.1637(4) 0.7489(4) 0.041(2) Uani 1 1 d . . .
C12 C 0.2599(15) 0.1706(10) 0.7190(6) 0.139(7) Uani 1 1 d . . .
H12A H 0.2723 0.1725 0.6709 0.167 Uiso 1 1 calc R . .
C13 C 0.1020(15) 0.1749(10) 0.7560(6) 0.132(7) Uani 1 1 d . . .
H13A H 0.0088 0.1794 0.7326 0.158 Uiso 1 1 calc R . .
C14 C 0.0741(11) 0.1729(4) 0.8241(4) 0.037(2) Uani 1 1 d . . .
C15 C 0.2118(13) 0.1656(6) 0.8531(5) 0.073(3) Uani 1 1 d . . .
H15A H 0.1995 0.1643 0.9011 0.088 Uiso 1 1 calc R . .
C16 C 0.3715(13) 0.1598(7) 0.8163(5) 0.077(4) Uani 1 1 d . . .
H16A H 0.4644 0.1529 0.8400 0.092 Uiso 1 1 calc R . .
C20 C 0.1656(8) 0.5015(4) 0.7779(3) 0.0237(16) Uani 1 1 d . . .
C21 C 0.5711(11) 0.1616(5) 0.7071(4) 0.044(2) Uani 1 1 d . . .
C22 C 0.6413(11) 0.2243(4) 0.6767(4) 0.039(2) Uani 1 1 d . . .
C23 C 0.7982(11) 0.2201(5) 0.6347(4) 0.051(2) Uani 1 1 d . . .
H23A H 0.8459 0.2625 0.6131 0.061 Uiso 1 1 calc R . .
C24 C 0.8841(13) 0.1537(6) 0.6247(5) 0.065(3) Uani 1 1 d . . .
H24A H 0.9903 0.1509 0.5965 0.077 Uiso 1 1 calc R . .
C25 C 0.8150(15) 0.0926(6) 0.6554(6) 0.074(3) Uani 1 1 d . . .
H25A H 0.8734 0.0474 0.6488 0.089 Uiso 1 1 calc R . .
C26 C 0.6615(14) 0.0968(5) 0.6958(6) 0.067(3) Uani 1 1 d . . .
H26A H 0.6153 0.0539 0.7168 0.080 Uiso 1 1 calc R . .
C31 C -0.0960(11) 0.1819(4) 0.8638(4) 0.041(2) Uani 1 1 d . . .
C32 C -0.1713(10) 0.2483(5) 0.8784(4) 0.038(2) Uani 1 1 d . . .
C33 C -0.3260(11) 0.2538(5) 0.9202(4) 0.048(2) Uani 1 1 d . . .
H33A H -0.3765 0.2995 0.9295 0.057 Uiso 1 1 calc R . .
C34 C -0.4084(12) 0.1940(5) 0.9488(4) 0.051(2) Uani 1 1 d . . .
H34A H -0.5129 0.1982 0.9780 0.061 Uiso 1 1 calc R . .
C35 C -0.3348(13) 0.1291(5) 0.9337(5) 0.059(3) Uani 1 1 d . . .
H35A H -0.3889 0.0874 0.9519 0.071 Uiso 1 1 calc R . .
C36 C -0.1837(13) 0.1241(5) 0.8925(5) 0.056(3) Uani 1 1 d . . .
H36A H -0.1357 0.0782 0.8828 0.067 Uiso 1 1 calc R . .
C41 C 0.5566(9) 0.2968(4) 0.6857(4) 0.0302(18) Uani 1 1 d . . .
C42 C 0.5247(10) 0.3168(4) 0.7504(4) 0.040(2) Uani 1 1 d . . .
H42A H 0.5623 0.2850 0.7876 0.048 Uiso 1 1 calc R . .
C43 C 0.4400(9) 0.3817(4) 0.7615(4) 0.0311(18) Uani 1 1 d . . .
H43A H 0.4149 0.3933 0.8064 0.037 Uiso 1 1 calc R . .
C44 C 0.3898(8) 0.4314(4) 0.7063(3) 0.0234(16) Uani 1 1 d . . .
C45 C 0.4292(8) 0.4109(4) 0.6408(3) 0.0277(17) Uani 1 1 d . . .
H45A H 0.4003 0.4430 0.6021 0.033 Uiso 1 1 calc R . .
C46 C 0.5093(9) 0.3444(4) 0.6331(4) 0.0358(19) Uani 1 1 d . . .
H46A H 0.5324 0.3312 0.5887 0.043 Uiso 1 1 calc R . .
C51 C -0.0883(10) 0.3150(4) 0.8504(4) 0.0346(19) Uani 1 1 d . . .
C52 C -0.0395(9) 0.3539(4) 0.8956(4) 0.0308(18) Uani 1 1 d . . .
H52A H -0.0611 0.3378 0.9433 0.037 Uiso 1 1 calc R . .
C53 C 0.0384(8) 0.4143(4) 0.8723(3) 0.0244(16) Uani 1 1 d . . .
H53A H 0.0695 0.4397 0.9040 0.029 Uiso 1 1 calc R . .
C54 C 0.0730(8) 0.4393(4) 0.8020(3) 0.0252(16) Uani 1 1 d . . .
C55 C 0.0209(10) 0.4010(5) 0.7570(4) 0.043(2) Uani 1 1 d . . .
H55A H 0.0406 0.4172 0.7093 0.051 Uiso 1 1 calc R . .
C56 C -0.0577(11) 0.3407(5) 0.7811(4) 0.048(2) Uani 1 1 d . . .
H56A H -0.0920 0.3159 0.7497 0.058 Uiso 1 1 calc R . .
C61 C 0.3184(8) 0.5613(4) 0.6687(3) 0.0223(16) Uani 1 1 d . . .
C62 C 0.4754(9) 0.5685(4) 0.6246(3) 0.0279(17) Uani 1 1 d . . .
H62A H 0.5623 0.5304 0.6271 0.034 Uiso 1 1 calc R . .
C63 C 0.5026(9) 0.6290(4) 0.5791(3) 0.0304(18) Uani 1 1 d . . .
H63A H 0.6077 0.6331 0.5506 0.036 Uiso 1 1 calc R . .
C64 C 0.3722(9) 0.6857(4) 0.5747(3) 0.0279(17) Uani 1 1 d . . .
C65 C 0.2139(9) 0.6796(4) 0.6167(3) 0.0291(17) Uani 1 1 d . . .
H65A H 0.1260 0.7171 0.6126 0.035 Uiso 1 1 calc R . .
C66 C 0.1892(9) 0.6202(4) 0.6626(3) 0.0255(17) Uani 1 1 d . . .
H66A H 0.0844 0.6170 0.6915 0.031 Uiso 1 1 calc R . .
C67 C 0.2890(12) 0.8038(4) 0.5260(4) 0.050(2) Uani 1 1 d . . .
H67A H 0.3323 0.8407 0.4896 0.075 Uiso 1 1 calc R . .
H67B H 0.2699 0.8218 0.5698 0.075 Uiso 1 1 calc R . .
H67C H 0.1835 0.7915 0.5167 0.075 Uiso 1 1 calc R . .
C71 C 0.1383(8) 0.5600(4) 0.8119(3) 0.0195(15) Uani 1 1 d . . .
C72 C -0.0191(8) 0.5754(4) 0.8552(3) 0.0222(16) Uani 1 1 d . . .
H72A H -0.1049 0.5450 0.8601 0.027 Uiso 1 1 calc R . .
C73 C -0.0459(8) 0.6319(4) 0.8885(3) 0.0227(16) Uani 1 1 d . . .
H73A H -0.1520 0.6423 0.9148 0.027 Uiso 1 1 calc R . .
C74 C 0.0825(8) 0.6763(4) 0.8849(3) 0.0228(16) Uani 1 1 d . . .
C75 C 0.2394(8) 0.6630(4) 0.8433(3) 0.0246(16) Uani 1 1 d . . .
H75A H 0.3256 0.6927 0.8402 0.030 Uiso 1 1 calc R . .
C76 C 0.2639(8) 0.6073(4) 0.8083(3) 0.0232(16) Uani 1 1 d . . .
H76A H 0.3685 0.5990 0.7802 0.028 Uiso 1 1 calc R . .
C77 C 0.1658(10) 0.7785(4) 0.9173(4) 0.043(2) Uani 1 1 d . . .
H77A H 0.1198 0.8137 0.9475 0.064 Uiso 1 1 calc R . .
H77B H 0.1898 0.8027 0.8702 0.064 Uiso 1 1 calc R . .
H77C H 0.2692 0.7530 0.9314 0.064 Uiso 1 1 calc R . .
Cl1S Cl 1.2927(13) 0.9593(6) 0.8855(5) 0.106(4) Uiso 0.354(7) 1 d P A 1
Cl2S Cl 1.1090(14) 0.9521(6) 0.7800(6) 0.109(4) Uiso 0.354(7) 1 d P A 1
C1S C 1.278(3) 0.9702(13) 0.8003(12) 0.044(6) Uiso 0.354(7) 1 d P A 1
H1S1 H 1.2938 1.0204 0.7807 0.052 Uiso 0.354(7) 1 calc PR A 1
H1S2 H 1.3724 0.9400 0.7779 0.052 Uiso 0.354(7) 1 calc PR A 1
Cl3S Cl 0.4883(18) 0.9596(8) 0.8900(7) 0.110(5) Uiso 0.267(7) 1 d P B 2
Cl4S Cl 0.7754(19) 0.9234(7) 0.9522(7) 0.072(4) Uiso 0.267(7) 1 d P B 2
C2S C 0.701(6) 0.940(3) 0.887(2) 0.084(14) Uiso 0.267(7) 1 d P B 2
H2S1 H 0.7361 0.8994 0.8615 0.101 Uiso 0.267(7) 1 calc PR B 2
H2S2 H 0.7540 0.9817 0.8586 0.101 Uiso 0.267(7) 1 calc PR B 2
Cl5S Cl 0.525(5) 0.9510(19) 0.529(2) 0.39(2) Uiso 0.354(12) 1 d P . 2
Cl6S Cl 0.627(3) 0.9740(14) 0.4064(13) 0.267(13) Uiso 0.354(12) 1 d P . 2
C1A C 1.058(3) 0.9576(13) 0.8352(13) 0.048(8) Uiso 0.37(3) 1 d PG C 3
H1A H 1.1340 0.9677 0.7943 0.057 Uiso 0.37(3) 1 calc PR C 3
C2A C 0.902(4) 0.9370(14) 0.8327(9) 0.062(10) Uiso 0.37(3) 1 d PG C 3
H2A H 0.8722 0.9331 0.7902 0.075 Uiso 0.37(3) 1 calc PR C 3
C3A C 0.791(3) 0.9222(14) 0.8926(16) 0.089(12) Uiso 0.37(3) 1 d PG C 3
H3A H 0.6843 0.9081 0.8909 0.107 Uiso 0.37(3) 1 calc PR C 3
C4A C 0.835(4) 0.9279(14) 0.9549(10) 0.043(9) Uiso 0.37(3) 1 d PG C 3
H4A H 0.7583 0.9177 0.9959 0.052 Uiso 0.37(3) 1 calc PR C 3
C5A C 0.990(5) 0.9484(16) 0.9574(13) 0.113(15) Uiso 0.37(3) 1 d PG C 3
H5A H 1.0201 0.9523 1.0000 0.135 Uiso 0.37(3) 1 calc PR C 3
C6A C 1.102(3) 0.9633(16) 0.898(2) 0.143(19) Uiso 0.37(3) 1 d PG C 3
H6A H 1.2080 0.9773 0.8992 0.172 Uiso 0.37(3) 1 calc PR C 3
C1B C 1.003(4) 0.9457(12) 0.8210(7) 0.046(8) Uiso 0.38(3) 1 d PG D 4
H1B H 1.0302 0.9476 0.7730 0.055 Uiso 0.38(3) 1 calc PR D 4
C2B C 0.848(3) 0.9276(13) 0.8547(16) 0.056(9) Uiso 0.38(3) 1 d PG D 4
H2B H 0.7681 0.9171 0.8297 0.067 Uiso 0.38(3) 1 calc PR D 4
C3B C 0.809(2) 0.9247(14) 0.9251(16) 0.097(16) Uiso 0.38(3) 1 d PG D 4
H3B H 0.7024 0.9123 0.9481 0.117 Uiso 0.38(3) 1 calc PR D 4
C4B C 0.925(3) 0.9401(14) 0.9617(7) 0.095(12) Uiso 0.38(3) 1 d PG D 4
H4B H 0.8987 0.9381 1.0098 0.114 Uiso 0.38(3) 1 calc PR D 4
C5B C 1.081(3) 0.9582(12) 0.9280(11) 0.046(8) Uiso 0.38(3) 1 d PG D 4
H5B H 1.1608 0.9687 0.9531 0.055 Uiso 0.38(3) 1 calc PR D 4
C6B C 1.120(2) 0.9610(11) 0.8577(12) 0.068(9) Uiso 0.38(3) 1 d PG D 4
H6B H 1.2265 0.9734 0.8346 0.081 Uiso 0.38(3) 1 calc PR D 4
C1C C 0.7472(17) 0.9653(8) 0.4565(8) 0.121(10) Uiso 0.535(8) 1 d PG E -1
C2C C 0.8539(19) 0.9521(7) 0.5050(7) 0.058(5) Uiso 0.535(8) 1 d PG E -1
H2C H 0.8379 0.9146 0.5422 0.070 Uiso 0.535(8) 1 calc PR E -1
C3C C 0.984(2) 0.9939(9) 0.4990(8) 0.105(7) Uiso 0.535(8) 1 d PG E -1
H3C H 1.0570 0.9849 0.5321 0.126 Uiso 0.535(8) 1 calc PR E -1
C4C C 1.0076(19) 1.0489(8) 0.4446(8) 0.087(7) Uiso 0.535(8) 1 d PG E -1
H4C H 1.0965 1.0775 0.4405 0.104 Uiso 0.535(8) 1 calc PR E -1
C5C C 0.901(2) 1.0621(7) 0.3961(7) 0.098(8) Uiso 0.535(8) 1 d PG E -1
H5C H 0.9169 1.0997 0.3589 0.118 Uiso 0.535(8) 1 calc PR E -1
C6C C 0.771(2) 1.0203(9) 0.4021(7) 0.098(8) Uiso 0.535(8) 1 d PG E -1
H6C H 0.6978 1.0293 0.3690 0.118 Uiso 0.535(8) 1 calc PR E -1
C7C C 0.636(2) 0.9115(11) 0.4636(11) 0.068(6) Uiso 0.535(8) 1 d P E -1
H7C1 H 0.6421 0.8797 0.5070 0.101 Uiso 0.267(4) 1 calc PR E -1
H7C2 H 0.6689 0.8838 0.4258 0.101 Uiso 0.267(4) 1 calc PR E -1
H7C3 H 0.5215 0.9341 0.4630 0.101 Uiso 0.267(4) 1 calc PR E -1
H7C4 H 0.5795 0.9187 0.4236 0.101 Uiso 0.267(4) 1 calc PR E -1
H7C5 H 0.5527 0.9145 0.5047 0.101 Uiso 0.267(4) 1 calc PR E -1
H7C6 H 0.7002 0.8643 0.4675 0.101 Uiso 0.267(4) 1 calc PR E -1

loop_
_atom_site_aniso_label
_atom_site_aniso_U_11
_atom_site_aniso_U_22
_atom_site_aniso_U_33
_atom_site_aniso_U_23
_atom_site_aniso_U_13
_atom_site_aniso_U_12
Sb1 0.0196(3) 0.0261(3) 0.0244(3) -0.0006(2) -0.00101(18) -0.00279(18)
Cl1 0.0204(10) 0.0368(11) 0.0343(10) -0.0057(8) -0.0041(7) -0.0040(7)
Cl2 0.0215(10) 0.0423(11) 0.0367(10) 0.0036(9) -0.0073(8) -0.0020(8)
Cl3 0.0308(11) 0.0505(12) 0.0254(9) -0.0030(9) -0.0004(8) -0.0006(8)
Cl4 0.0302(10) 0.0259(10) 0.0374(10) -0.0010(8) -0.0114(8) -0.0044(7)
Cl5 0.0282(11) 0.0504(12) 0.0283(10) -0.0093(9) 0.0038(8) -0.0095(8)
Cl6 0.0378(12) 0.0255(11) 0.0618(13) 0.0013(9) 0.0055(10) -0.0021(8)
Sb2 0.0164(4) 0.0448(4) 0.0145(3) -0.0073(3) -0.0020(3) -0.0015(3)
Cl7 0.0289(11) 0.0469(12) 0.0378(11) 0.0033(9) -0.0069(8) 0.0000(8)
Cl8 0.0170(10) 0.0572(12) 0.0224(9) -0.0096(8) -0.0017(7) -0.0063(8)
Cl9 0.0221(10) 0.0782(15) 0.0209(9) -0.0221(9) 0.0008(7) -0.0049(9)
Sb3 0.0154(3) 0.0251(4) 0.0156(3) -0.0008(3) -0.0032(2) -0.0044(3)
Cl10 0.0240(10) 0.0377(10) 0.0170(8) -0.0054(7) -0.0021(7) -0.0057(7)
Cl11 0.0222(10) 0.0261(10) 0.0293(9) 0.0015(7) -0.0051(7) -0.0053(7)
Cl12 0.0162(9) 0.0309(10) 0.0205(8) -0.0014(7) -0.0057(6) -0.0033(7)
O1 0.051(4) 0.037(3) 0.025(3) 0.003(2) -0.002(2) -0.011(3)
O2 0.031(3) 0.029(3) 0.034(3) -0.006(2) 0.003(2) -0.004(2)
C10 0.018(4) 0.031(4) 0.019(4) -0.002(3) -0.004(3) -0.007(3)
C11 0.054(6) 0.028(5) 0.049(5) -0.013(4) -0.028(4) 0.002(4)
C12 0.049(9) 0.33(2) 0.049(7) -0.050(11) -0.021(6) 0.001(10)
C13 0.045(8) 0.31(2) 0.063(8) -0.066(11) -0.033(6) -0.009(10)
C14 0.054(6) 0.022(4) 0.042(5) -0.008(4) -0.022(4) -0.005(4)
C15 0.062(8) 0.123(10) 0.043(6) -0.007(6) -0.035(6) -0.011(6)
C16 0.047(7) 0.137(11) 0.053(7) -0.026(7) -0.029(5) 0.010(6)
C20 0.023(4) 0.031(4) 0.019(4) -0.004(3) -0.008(3) -0.004(3)
C21 0.049(6) 0.044(6) 0.047(5) -0.022(4) -0.027(4) 0.015(4)
C22 0.055(6) 0.037(5) 0.033(4) -0.024(4) -0.029(4) 0.017(4)
C23 0.041(6) 0.070(7) 0.049(5) -0.033(5) -0.017(4) 0.015(5)
C24 0.047(6) 0.087(9) 0.068(7) -0.041(6) -0.033(5) 0.036(6)
C25 0.066(8) 0.064(8) 0.102(9) -0.047(7) -0.038(7) 0.038(6)
C26 0.081(8) 0.039(6) 0.086(8) -0.028(5) -0.035(7) 0.028(5)
C31 0.053(6) 0.040(5) 0.037(5) -0.008(4) -0.024(4) -0.013(4)
C32 0.044(5) 0.051(6) 0.026(4) -0.012(4) -0.006(4) -0.019(4)
C33 0.061(6) 0.051(6) 0.038(5) -0.016(4) 0.003(4) -0.032(5)
C34 0.059(6) 0.064(7) 0.039(5) -0.002(5) -0.009(4) -0.040(5)
C35 0.073(8) 0.052(7) 0.059(6) 0.015(5) -0.027(6) -0.038(6)
C36 0.081(8) 0.037(6) 0.056(6) 0.006(5) -0.033(6) -0.018(5)
C41 0.020(4) 0.046(5) 0.031(4) -0.028(4) -0.006(3) 0.005(3)
C42 0.052(6) 0.037(5) 0.032(5) -0.006(4) -0.018(4) 0.006(4)
C43 0.041(5) 0.032(5) 0.021(4) -0.011(3) 0.000(3) -0.008(4)
C44 0.027(4) 0.029(4) 0.017(4) -0.007(3) -0.002(3) -0.009(3)
C45 0.022(4) 0.043(5) 0.017(4) -0.003(3) -0.005(3) 0.000(3)
C46 0.027(5) 0.040(5) 0.037(5) -0.016(4) 0.002(3) 0.010(4)
C51 0.039(5) 0.034(5) 0.035(5) -0.018(4) 0.000(4) -0.011(4)
C52 0.038(5) 0.029(4) 0.026(4) 0.000(3) -0.007(3) -0.008(3)
C53 0.023(4) 0.030(4) 0.022(4) -0.012(3) -0.002(3) -0.004(3)
C54 0.021(4) 0.041(5) 0.016(4) -0.006(3) -0.004(3) -0.006(3)
C55 0.051(6) 0.058(6) 0.025(4) -0.012(4) 0.000(4) -0.027(4)
C56 0.062(6) 0.063(6) 0.027(4) -0.021(4) 0.006(4) -0.036(5)
C61 0.012(4) 0.035(4) 0.020(4) -0.007(3) -0.003(3) 0.001(3)
C62 0.023(4) 0.042(5) 0.020(4) -0.006(3) -0.003(3) -0.005(3)
C63 0.026(5) 0.043(5) 0.022(4) -0.005(4) 0.001(3) -0.009(4)
C64 0.037(5) 0.034(4) 0.015(4) -0.005(3) -0.005(3) -0.008(3)
C65 0.027(4) 0.037(5) 0.022(4) -0.003(3) -0.002(3) -0.002(3)
C66 0.020(4) 0.044(5) 0.014(3) -0.010(3) -0.002(3) -0.002(3)
C67 0.083(7) 0.029(5) 0.034(5) 0.000(4) -0.007(5) 0.002(5)
C71 0.016(4) 0.030(4) 0.011(3) 0.001(3) -0.001(3) -0.003(3)
C72 0.022(4) 0.026(4) 0.015(3) 0.007(3) -0.003(3) -0.001(3)
C73 0.013(4) 0.030(4) 0.019(4) 0.002(3) 0.002(3) 0.006(3)
C74 0.023(4) 0.025(4) 0.017(4) 0.007(3) -0.007(3) 0.000(3)
C75 0.018(4) 0.029(4) 0.021(4) 0.003(3) 0.003(3) 0.001(3)
C76 0.018(4) 0.034(4) 0.017(3) 0.002(3) -0.004(3) -0.002(3)
C77 0.042(5) 0.031(5) 0.056(6) -0.009(4) -0.003(4) -0.008(4)

loop_
_atom_type_symbol
_atom_type_description
_atom_type_scat_dispersion_real
_atom_type_scat_dispersion_imag
_atom_type_scat_source
C C 0.0181 0.0091 'International Tables Vol C Tables 4.2.6.8 and 6.1.1.4'
H H 0.0000 0.0000 'International Tables Vol C Tables 4.2.6.8 and 6.1.1.4'
O O 0.0492 0.0322 'International Tables Vol C Tables 4.2.6.8 and 6.1.1.4'
Cl Cl 0.3639 0.7018 'International Tables Vol C Tables 4.2.6.8 and 6.1.1.4'
Sb Sb -0.0562 5.8946 'International Tables Vol C Tables 4.2.6.8 and 6.1.1.4'

loop_
_geom_angle_atom_site_label_1
_geom_angle_atom_site_label_2
_geom_angle_atom_site_label_3
_geom_angle
_geom_angle_site_symmetry_1
_geom_angle_site_symmetry_3
_geom_angle_publ_flag
Cl6 Sb1 Cl1 89.59(7) . . ?
Cl6 Sb1 Cl3 90.81(7) . . ?
Cl1 Sb1 Cl3 90.33(6) . . ?
Cl6 Sb1 Cl5 90.45(7) . . ?
Cl1 Sb1 Cl5 89.57(6) . . ?
Cl3 Sb1 Cl5 178.74(7) . . ?
Cl6 Sb1 Cl2 89.54(7) . . ?
Cl1 Sb1 Cl2 179.01(7) . . ?
Cl3 Sb1 Cl2 90.15(7) . . ?
Cl5 Sb1 Cl2 89.96(6) . . ?
Cl6 Sb1 Cl4 179.82(7) . . ?
Cl1 Sb1 Cl4 90.58(6) . . ?
Cl3 Sb1 Cl4 89.22(7) . . ?
Cl5 Sb1 Cl4 89.52(7) . . ?
Cl2 Sb1 Cl4 90.29(6) . . ?
Cl9 Sb2 Cl9 180.0 2_566 . ?
Cl9 Sb2 Cl8 89.99(6) 2_566 . ?
Cl9 Sb2 Cl8 90.02(6) . . ?
Cl9 Sb2 Cl8 90.02(6) 2_566 2_566 ?
Cl9 Sb2 Cl8 89.98(6) . 2_566 ?
Cl8 Sb2 Cl8 180.0 . 2_566 ?
Cl9 Sb2 Cl7 90.22(7) 2_566 . ?
Cl9 Sb2 Cl7 89.77(7) . . ?
Cl8 Sb2 Cl7 89.96(6) . . ?
Cl8 Sb2 Cl7 90.04(6) 2_566 . ?
Cl9 Sb2 Cl7 89.78(7) 2_566 2_566 ?
Cl9 Sb2 Cl7 90.22(7) . 2_566 ?
Cl8 Sb2 Cl7 90.04(6) . 2_566 ?
Cl8 Sb2 Cl7 89.96(6) 2_566 2_566 ?
Cl7 Sb2 Cl7 180.0 . 2_566 ?
Cl11 Sb3 Cl11 180.0 2_665 . ?
Cl11 Sb3 Cl12 90.05(6) 2_665 2_665 ?
Cl11 Sb3 Cl12 89.96(6) . 2_665 ?
Cl11 Sb3 Cl12 89.95(6) 2_665 . ?
Cl11 Sb3 Cl12 90.05(6) . . ?
Cl12 Sb3 Cl12 180.0 2_665 . ?
Cl11 Sb3 Cl10 89.78(6) 2_665 . ?
Cl11 Sb3 Cl10 90.22(6) . . ?
Cl12 Sb3 Cl10 89.95(5) 2_665 . ?
Cl12 Sb3 Cl10 90.05(5) . . ?
Cl11 Sb3 Cl10 90.22(6) 2_665 2_665 ?
Cl11 Sb3 Cl10 89.78(6) . 2_665 ?
Cl12 Sb3 Cl10 90.05(5) 2_665 2_665 ?
Cl12 Sb3 Cl10 89.95(5) . 2_665 ?
Cl10 Sb3 Cl10 179.998(1) . 2_665 ?
C64 O1 C67 118.5(6) . . ?
C74 O2 C77 119.5(6) . . ?
C61 C10 C44 121.3(6) . . ?
C61 C10 C20 120.9(6) . . ?
C44 C10 C20 117.8(6) . . ?
C16 C11 C12 115.4(10) . . ?
C16 C11 C21 123.4(8) . . ?
C12 C11 C21 121.2(9) . . ?
C11 C12 C13 122.1(10) . . ?
C14 C13 C12 122.5(9) . . ?
C15 C14 C13 115.0(9) . . ?
C15 C14 C31 122.1(8) . . ?
C13 C14 C31 122.8(8) . . ?
C14 C15 C16 122.8(9) . . ?
C11 C16 C15 122.2(9) . . ?
C71 C20 C54 121.8(6) . . ?
C71 C20 C10 120.4(6) . . ?
C54 C20 C10 117.8(6) . . ?
C26 C21 C22 118.4(9) . . ?
C26 C21 C11 120.4(9) . . ?
C22 C21 C11 121.2(7) . . ?
C21 C22 C23 119.4(8) . . ?
C21 C22 C41 123.1(8) . . ?
C23 C22 C41 117.5(8) . . ?
C24 C23 C22 120.2(10) . . ?
C25 C24 C23 119.9(10) . . ?
C24 C25 C26 119.8(10) . . ?
C25 C26 C21 122.3(11) . . ?
C36 C31 C32 116.4(9) . . ?
C36 C31 C14 121.7(8) . . ?
C32 C31 C14 121.7(7) . . ?
C33 C32 C31 120.0(8) . . ?
C33 C32 C51 118.6(8) . . ?
C31 C32 C51 121.3(7) . . ?
C34 C33 C32 121.6(9) . . ?
C35 C34 C33 118.1(9) . . ?
C36 C35 C34 120.1(8) . . ?
C35 C36 C31 123.8(10) . . ?
C46 C41 C42 118.2(7) . . ?
C46 C41 C22 122.4(6) . . ?
C42 C41 C22 119.3(7) . . ?
C43 C42 C41 121.2(7) . . ?
C42 C43 C44 120.4(7) . . ?
C45 C44 C43 117.2(7) . . ?
C45 C44 C10 120.7(6) . . ?
C43 C44 C10 122.0(6) . . ?
C46 C45 C44 119.8(7) . . ?
C41 C46 C45 123.0(7) . . ?
C56 C51 C52 117.9(7) . . ?
C56 C51 C32 122.8(7) . . ?
C52 C51 C32 119.4(7) . . ?
C53 C52 C51 121.4(7) . . ?
C52 C53 C54 120.6(7) . . ?
C55 C54 C53 117.8(6) . . ?
C55 C54 C20 122.4(6) . . ?
C53 C54 C20 119.8(6) . . ?
C56 C55 C54 120.9(7) . . ?
C55 C56 C51 121.4(7) . . ?
C10 C61 C62 120.9(6) . . ?
C10 C61 C66 121.6(6) . . ?
C62 C61 C66 117.5(6) . . ?
C63 C62 C61 121.4(7) . . ?
C62 C63 C64 119.4(7) . . ?
O1 C64 C63 115.3(6) . . ?
O1 C64 C65 124.2(7) . . ?
C63 C64 C65 120.6(6) . . ?
C66 C65 C64 119.6(7) . . ?
C65 C66 C61 121.6(6) . . ?
C20 C71 C76 122.8(6) . . ?
C20 C71 C72 120.9(6) . . ?
C76 C71 C72 116.3(6) . . ?
C73 C72 C71 121.1(6) . . ?
C72 C73 C74 120.9(6) . . ?
O2 C74 C73 116.0(6) . . ?
O2 C74 C75 124.1(6) . . ?
C73 C74 C75 119.9(7) . . ?
C76 C75 C74 118.9(7) . . ?
C75 C76 C71 122.8(6) . . ?
Cl2S C1S Cl1S 117.5(15) . . ?
Cl4S C2S Cl3S 120(3) . . ?
Cl5S Cl5S Cl6S 70(2) 2_676 2_676 ?
Cl5S Cl5S Cl6S 58.2(19) 2_676 . ?
Cl6S Cl5S Cl6S 127.8(17) 2_676 . ?
Cl5S Cl6S Cl5S 52.2(17) 2_676 . ?
C2A C1A C6A 120.0 . . ?
C1A C2A C3A 120.0 . . ?
C4A C3A C2A 120.0 . . ?
C3A C4A C5A 120.0 . . ?
C4A C5A C6A 120.0 . . ?
C5A C6A C1A 120.0 . . ?
C2B C1B C6B 120.0 . . ?
C1B C2B C3B 120.0 . . ?
C4B C3B C2B 120.0 . . ?
C3B C4B C5B 120.0 . . ?
C4B C5B C6B 120.0 . . ?
C5B C6B C1B 120.0 . . ?
C2C C1C C6C 120.0 . . ?
C2C C1C C7C 113.3(13) . . ?
C6C C1C C7C 126.0(13) . . ?
C1C C2C C3C 120.0 . . ?
C2C C3C C4C 120.0 . . ?
C5C C4C C3C 120.0 . . ?
C4C C5C C6C 120.0 . . ?
C5C C6C C1C 120.0 . . ?

loop_
_geom_bond_atom_site_label_1
_geom_bond_atom_site_label_2
_geom_bond_distance
_geom_bond_site_symmetry_2
_geom_bond_publ_flag
Sb1 Cl6 2.3647(19) . ?
Sb1 Cl1 2.3701(17) . ?
Sb1 Cl3 2.3727(18) . ?
Sb1 Cl5 2.3730(18) . ?
Sb1 Cl2 2.3741(18) . ?
Sb1 Cl4 2.3762(18) . ?
Sb2 Cl9 2.3634(17) 2_566 ?
Sb2 Cl9 2.3635(17) . ?
Sb2 Cl8 2.3673(16) . ?
Sb2 Cl8 2.3673(16) 2_566 ?
Sb2 Cl7 2.3739(19) . ?
Sb2 Cl7 2.3739(19) 2_566 ?
Sb3 Cl11 2.3661(16) 2_665 ?
Sb3 Cl11 2.3661(16) . ?
Sb3 Cl12 2.3676(15) 2_665 ?
Sb3 Cl12 2.3677(15) . ?
Sb3 Cl10 2.3770(16) . ?
Sb3 Cl10 2.3772(16) 2_665 ?
O1 C64 1.316(8) . ?
O1 C67 1.439(9) . ?
O2 C74 1.306(8) . ?
O2 C77 1.445(9) . ?
C10 C61 1.401(9) . ?
C10 C44 1.462(10) . ?
C10 C20 1.475(9) . ?
C11 C16 1.328(12) . ?
C11 C12 1.359(13) . ?
C11 C21 1.506(12) . ?
C12 C13 1.372(16) . ?
C13 C14 1.345(13) . ?
C14 C15 1.338(12) . ?
C14 C31 1.482(12) . ?
C15 C16 1.384(14) . ?
C20 C71 1.385(9) . ?
C20 C54 1.463(10) . ?
C21 C26 1.392(12) . ?
C21 C22 1.397(12) . ?
C22 C23 1.408(12) . ?
C22 C41 1.492(10) . ?
C23 C24 1.398(12) . ?
C24 C25 1.369(15) . ?
C25 C26 1.371(15) . ?
C31 C36 1.384(12) . ?
C31 C32 1.394(11) . ?
C32 C33 1.393(11) . ?
C32 C51 1.502(11) . ?
C33 C34 1.392(11) . ?
C34 C35 1.366(13) . ?
C35 C36 1.364(14) . ?
C41 C46 1.349(10) . ?
C41 C42 1.393(10) . ?
C42 C43 1.373(10) . ?
C43 C44 1.417(10) . ?
C44 C45 1.412(9) . ?
C45 C46 1.373(10) . ?
C51 C56 1.389(11) . ?
C51 C52 1.407(10) . ?
C52 C53 1.367(10) . ?
C53 C54 1.407(9) . ?
C54 C55 1.407(10) . ?
C55 C56 1.369(11) . ?
C61 C62 1.435(9) . ?
C61 C66 1.444(9) . ?
C62 C63 1.366(10) . ?
C63 C64 1.421(10) . ?
C64 C65 1.424(10) . ?
C65 C66 1.350(10) . ?
C71 C76 1.441(9) . ?
C71 C72 1.448(9) . ?
C72 C73 1.342(9) . ?
C73 C74 1.420(9) . ?
C74 C75 1.422(9) . ?
C75 C76 1.350(10) . ?
Cl1S C1S 1.72(2) . ?
Cl2S C1S 1.60(2) . ?
Cl3S C2S 1.72(5) . ?
Cl4S C2S 1.52(5) . ?
Cl5S Cl5S 2.06(7) 2_676 ?
Cl5S Cl6S 2.22(4) 2_676 ?
Cl5S Cl6S 2.44(5) . ?
Cl6S Cl5S 2.22(4) 2_676 ?
C1A C2A 1.3900 . ?
C1A C6A 1.3900 . ?
C2A C3A 1.3900 . ?
C3A C4A 1.3900 . ?
C4A C5A 1.3900 . ?
C5A C6A 1.3900 . ?
C1B C2B 1.3900 . ?
C1B C6B 1.3900 . ?
C2B C3B 1.3900 . ?
C3B C4B 1.3900 . ?
C4B C5B 1.3900 . ?
C5B C6B 1.3900 . ?
C1C C2C 1.3900 . ?
C1C C6C 1.3900 . ?
C1C C7C 1.43(2) . ?
C2C C3C 1.3900 . ?
C3C C4C 1.3900 . ?
C4C C5C 1.3900 . ?
C5C C6C 1.3900 . ?
